data_4333488
loop_
_publ_author_name
'Stork, Jay R.'
'Thoi, Van S.'
'Cohen, Seth M.'

_publ_section_title
;
 Rare Examples of Transition-Metal&#x2212;Main-Group Metal Heterometallic
 Metal&#x2212;Organic Frameworks from Gallium and Indium Dipyrrinato
 Complexes and Silver Salts:&#x00A0; Synthesis and Framework Variability
;
_journal_issue 26
_journal_name_full 'Inorganic Chemistry'
_journal_page_first 11213
_journal_page_last 11223
_journal_paper_doi 10.1021/ic7016159
_journal_volume 46
_journal_year 2007
_chemical_formula_sum 'C43.85 H30 Ag F6 Ga N9.7 Sb'
_chemical_formula_weight 1106.12
_chemical_name_common MOF-Ga/AgSbF~6~-1
_chemical_name_systematic
; 
 ? 
;
_space_group_IT_number 2
_symmetry_cell_setting triclinic
_symmetry_space_group_name_Hall '-P 1'
_symmetry_space_group_name_H-M 'P -1'
_atom_sites_solution_hydrogens geom
_atom_sites_solution_primary direct
_atom_sites_solution_secondary difmap
_audit_creation_method SHELXL-97
_cell_angle_alpha 108.941(4)
_cell_angle_beta 98.464(4)
_cell_angle_gamma 111.852(4)
_cell_formula_units_Z 2
_cell_length_a 13.339(3)
_cell_length_b 16.060(4)
_cell_length_c 16.380(4)
_cell_measurement_reflns_used 971
_cell_measurement_temperature 100(2)
_cell_measurement_theta_max 26.1
_cell_measurement_theta_min 2.54
_cell_volume 2933.5(12)
_computing_cell_refinement SMART
_computing_data_collection 'SMART 5.632 (Bruker, 2005)'
_computing_data_reduction 'SAINT 6.45A (Bruker, 2003)'
_computing_molecular_graphics 'SHELXTL 5.1 (Sheldrick, 1994)'
_computing_publication_material SHELXL97
_computing_structure_refinement 'SHELXL97 (Sheldrick, 1997)'
_computing_structure_solution 'SHELXS97 (Sheldrick, 1990)'
_diffrn_ambient_temperature 100(2)
_diffrn_detector_area_resol_mean 8.3
_diffrn_measured_fraction_theta_full 0.990
_diffrn_measured_fraction_theta_max 0.990
_diffrn_measurement_device_type 'Bruker APEX'
_diffrn_measurement_method \w
_diffrn_radiation_monochromator graphite
_diffrn_radiation_source 'fine-focus sealed tube'
_diffrn_radiation_type MoK\a
_diffrn_radiation_wavelength 0.71073
_diffrn_reflns_av_R_equivalents 0.0292
_diffrn_reflns_av_sigmaI/netI 0.0475
_diffrn_reflns_limit_h_max 16
_diffrn_reflns_limit_h_min -16
_diffrn_reflns_limit_k_max 20
_diffrn_reflns_limit_k_min -20
_diffrn_reflns_limit_l_max 20
_diffrn_reflns_limit_l_min -20
_diffrn_reflns_number 27016
_diffrn_reflns_theta_full 26.37
_diffrn_reflns_theta_max 26.37
_diffrn_reflns_theta_min 1.38
_diffrn_standards_number 0
_exptl_absorpt_coefficient_mu 1.296
_exptl_absorpt_correction_T_max 0.91206
_exptl_absorpt_correction_T_min 0.74319
_exptl_absorpt_correction_type multi-scan
_exptl_absorpt_process_details 'SADABS 2.10 (Sheldrick, 2004)'
_exptl_crystal_colour red
_exptl_crystal_density_diffrn 1.252
_exptl_crystal_density_method 'not measured'
_exptl_crystal_description plate
_exptl_crystal_F_000 1088
_exptl_crystal_size_max 0.26
_exptl_crystal_size_mid 0.24
_exptl_crystal_size_min 0.09
_platon_squeeze_details
;
;
_refine_diff_density_max 1.295
_refine_diff_density_min -0.696
_refine_diff_density_rms 0.109
_refine_ls_extinction_method none
_refine_ls_goodness_of_fit_ref 1.071
_refine_ls_hydrogen_treatment constr
_refine_ls_matrix_type full
_refine_ls_number_parameters 689
_refine_ls_number_reflns 11865
_refine_ls_number_restraints 5
_refine_ls_restrained_S_all 1.072
_refine_ls_R_factor_all 0.0854
_refine_ls_R_factor_gt 0.0642
_refine_ls_shift/su_max 0.002
_refine_ls_shift/su_mean 0.000
_refine_ls_structure_factor_coef Fsqd
_refine_ls_weighting_details 'calc w=1/[\s^2^(Fo^2^)+(0.1075P)^2^+1.9032P] where P=(Fo^2^+2Fc^2^)/3'
_refine_ls_weighting_scheme calc
_refine_ls_wR_factor_gt 0.1795
_refine_ls_wR_factor_ref 0.1905
_reflns_number_gt 8483
_reflns_number_total 11865
_reflns_threshold_expression I>2\s(I)
_cod_data_source_file ic7016159sup1.cif
_cod_data_source_block jrs155-sqz1
_cod_original_formula_sum 'C43.85 H30 Ag F6 Ga N9.70 Sb'
_cod_database_code 4333488

loop_
_symmetry_equiv_pos_as_xyz
'x, y, z'
'-x, -y, -z'

loop_
_atom_site_label
_atom_site_type_symbol
_atom_site_fract_x
_atom_site_fract_y
_atom_site_fract_z
_atom_site_U_iso_or_equiv
_atom_site_adp_type
_atom_site_occupancy
_atom_site_symmetry_multiplicity
_atom_site_calc_flag
_atom_site_refinement_flags
_atom_site_disorder_assembly
_atom_site_disorder_group
Ag1 Ag 0.71259(5) 0.22804(3) 0.03961(3) 0.05762(17) Uani 1 1 d . . .
Ga1 Ga 0.68225(4) 0.83929(4) 0.41983(4) 0.03395(15) Uani 1 1 d . . .
C1 C 0.5044(5) 0.7220(5) 0.2331(4) 0.0543(15) Uani 1 1 d . . .
H1 H 0.4762 0.6644 0.2442 0.065 Uiso 1 1 calc R . .
C2 C 0.4620(5) 0.7268(6) 0.1524(4) 0.073(2) Uani 1 1 d . . .
H2 H 0.3996 0.6755 0.1018 0.088 Uiso 1 1 calc R . .
C3 C 0.5266(6) 0.8183(6) 0.1600(4) 0.0653(19) Uani 1 1 d . . .
H3 H 0.5195 0.8424 0.1147 0.078 Uiso 1 1 calc R . .
C4 C 0.6070(5) 0.8720(4) 0.2481(3) 0.0456(13) Uani 1 1 d . . .
C5 C 0.6875(4) 0.9717(4) 0.2871(3) 0.0422(12) Uani 1 1 d . . .
C6 C 0.7603(4) 1.0247(4) 0.3760(3) 0.0386(11) Uani 1 1 d . . .
C7 C 0.8401(5) 1.1256(4) 0.4160(4) 0.0448(12) Uani 1 1 d . . .
H7 H 0.8549 1.1698 0.3874 0.054 Uiso 1 1 calc R . .
C8 C 0.8918(5) 1.1470(4) 0.5044(4) 0.0497(13) Uani 1 1 d . . .
H8 H 0.9480 1.2093 0.5491 0.060 Uiso 1 1 calc R . .
C9 C 0.8453(4) 1.0586(4) 0.5155(3) 0.0390(11) Uani 1 1 d . . .
H9 H 0.8673 1.0522 0.5701 0.047 Uiso 1 1 calc R . .
C10 C 0.6952(5) 1.0253(5) 0.2280(4) 0.0537(15) Uani 1 1 d . . .
C11 C 0.6689(9) 1.1094(8) 0.2532(7) 0.052(3) Uani 0.632(13) 1 d P . 1
H11 H 0.6454 1.1273 0.3055 0.062 Uiso 0.632(13) 1 calc PR . 1
C12 C 0.6783(9) 1.1637(9) 0.1999(7) 0.058(3) Uani 0.632(13) 1 d P . 1
H12 H 0.6549 1.2145 0.2128 0.070 Uiso 0.632(13) 1 calc PR . 1
C13 C 0.5952(13) 1.0368(13) 0.1953(11) 0.044(4) Uani 0.368(13) 1 d P . 2
H13 H 0.5269 1.0101 0.2094 0.053 Uiso 0.368(13) 1 calc PR . 2
C14 C 0.6075(13) 1.0890(13) 0.1427(11) 0.043(4) Uani 0.368(13) 1 d P . 2
H14 H 0.5523 1.1115 0.1328 0.051 Uiso 0.368(13) 1 calc PR . 2
C15 C 0.7629(5) 1.0787(5) 0.1200(4) 0.0524(15) Uani 1 1 d . . .
H15 H 0.7997 1.0700 0.0746 0.063 Uiso 1 1 calc R . 1
C16 C 0.7560(5) 1.0245(5) 0.1705(4) 0.0530(15) Uani 1 1 d . . .
H16 H 0.7956 0.9855 0.1642 0.064 Uiso 1 1 calc R . .
C17 C 0.8844(4) 0.8718(4) 0.3468(3) 0.0378(11) Uani 1 1 d . . .
H17 H 0.9120 0.9413 0.3747 0.045 Uiso 1 1 calc R . .
C18 C 0.9303(5) 0.8238(4) 0.2866(3) 0.0476(13) Uani 1 1 d . . .
H18 H 0.9919 0.8540 0.2667 0.057 Uiso 1 1 calc R . .
C19 C 0.8696(4) 0.7258(4) 0.2625(4) 0.0458(13) Uani 1 1 d . . .
H19 H 0.8808 0.6744 0.2225 0.055 Uiso 1 1 calc R . .
C20 C 0.7869(4) 0.7144(4) 0.3080(3) 0.0352(10) Uani 1 1 d . . .
C21 C 0.7041(4) 0.6268(4) 0.3036(3) 0.0398(11) Uani 1 1 d . A .
C22 C 0.6206(5) 0.6166(4) 0.3467(4) 0.0488(13) Uani 1 1 d . . .
C23 C 0.5490(8) 0.5300(5) 0.3571(8) 0.057(3) Uani 0.84(2) 1 d P A 1
H23 H 0.5447 0.4662 0.3301 0.069 Uiso 0.84(2) 1 calc PR A 1
C24 C 0.4877(10) 0.5562(7) 0.4136(10) 0.077(4) Uani 0.84(2) 1 d P A 1
H24 H 0.4315 0.5142 0.4306 0.093 Uiso 0.84(2) 1 calc PR A 1
C25 C 0.5257(8) 0.6570(7) 0.4399(8) 0.058(3) Uani 0.84(2) 1 d P A 1
H25 H 0.5014 0.6957 0.4818 0.070 Uiso 0.84(2) 1 calc PR A 1
C26 C 0.515(5) 0.525(3) 0.308(5) 0.057(3) Uani 0.16(2) 1 d P A 2
H26 H 0.4941 0.4651 0.2568 0.069 Uiso 0.16(2) 1 calc PR A 2
C27 C 0.449(6) 0.552(5) 0.372(6) 0.077(4) Uani 0.16(2) 1 d P A 2
H27 H 0.3906 0.5114 0.3890 0.093 Uiso 0.16(2) 1 calc PR A 2
C28 C 0.500(5) 0.651(4) 0.399(4) 0.058(3) Uani 0.16(2) 1 d P A 2
H28 H 0.4602 0.6880 0.4177 0.070 Uiso 0.16(2) 1 calc PR A 2
C29 C 0.7047(4) 0.5332(4) 0.2430(4) 0.0424(12) Uani 1 1 d . . .
C30 C 0.7933(5) 0.5120(5) 0.2623(4) 0.0571(16) Uani 1 1 d . A .
H30 H 0.8561 0.5555 0.3155 0.069 Uiso 1 1 calc R . .
C31 C 0.7901(5) 0.4257(5) 0.2029(4) 0.0591(16) Uani 1 1 d . . .
H31 H 0.8521 0.4119 0.2173 0.071 Uiso 1 1 calc R A .
C32 C 0.6204(6) 0.3844(5) 0.1105(4) 0.0615(17) Uani 1 1 d . . .
H32 H 0.5591 0.3402 0.0565 0.074 Uiso 1 1 calc R A .
C33 C 0.6161(5) 0.4679(4) 0.1665(4) 0.0588(16) Uani 1 1 d . A .
H33 H 0.5524 0.4795 0.1518 0.071 Uiso 1 1 calc R . .
C34 C 0.8685(4) 0.8626(4) 0.5657(4) 0.0436(12) Uani 1 1 d . . .
H34 H 0.8965 0.8314 0.5213 0.052 Uiso 1 1 calc R . .
C35 C 0.9222(4) 0.9042(4) 0.6613(4) 0.0484(13) Uani 1 1 d . . .
H35 H 0.9895 0.9048 0.6910 0.058 Uiso 1 1 calc R . .
C36 C 0.8563(4) 0.9431(4) 0.7017(4) 0.0464(13) Uani 1 1 d . . .
H36 H 0.8697 0.9767 0.7648 0.056 Uiso 1 1 calc R . .
C37 C 0.7632(4) 0.9226(4) 0.6289(3) 0.0387(11) Uani 1 1 d . . .
C38 C 0.6728(4) 0.9463(4) 0.6366(3) 0.0392(11) Uani 1 1 d . . .
C39 C 0.5787(4) 0.9192(4) 0.5662(3) 0.0388(11) Uani 1 1 d . . .
C40 C 0.4806(4) 0.9319(4) 0.5742(4) 0.0455(12) Uani 1 1 d . . .
H40 H 0.4695 0.9662 0.6286 0.055 Uiso 1 1 calc R . .
C41 C 0.4052(4) 0.8859(4) 0.4896(4) 0.0452(13) Uani 1 1 d . . .
H41 H 0.3304 0.8794 0.4739 0.054 Uiso 1 1 calc R . .
C42 C 0.4600(4) 0.8495(4) 0.4297(4) 0.0409(11) Uani 1 1 d . . .
H42 H 0.4276 0.8161 0.3657 0.049 Uiso 1 1 calc R . .
C43 C 0.6810(4) 1.0081(4) 0.7290(3) 0.0408(12) Uani 1 1 d . . .
C44 C 0.7227(7) 1.1082(5) 0.7574(5) 0.067(2) Uani 1 1 d . . .
H44 H 0.7467 1.1381 0.7179 0.081 Uiso 1 1 calc R . .
C45 C 0.7295(6) 1.1641(5) 0.8422(5) 0.0646(18) Uani 1 1 d . . .
H45 H 0.7603 1.2333 0.8598 0.077 Uiso 1 1 calc R . .
C46 C 0.6323(16) 1.0405(10) 0.8734(9) 0.036(3) Uani 0.48(3) 1 d P . 1
H46 H 0.5917 1.0168 0.9105 0.043 Uiso 0.48(3) 1 calc PR . 1
C47 C 0.6201(15) 0.9747(9) 0.7871(7) 0.033(4) Uani 0.48(3) 1 d P . 1
H47 H 0.5706 0.9066 0.7665 0.040 Uiso 0.48(3) 1 calc PR . 1
C48 C 0.688(2) 1.0352(9) 0.8786(8) 0.051(6) Uani 0.52(3) 1 d P . 2
H48 H 0.6867 1.0123 0.9253 0.061 Uiso 0.52(3) 1 calc PR . 2
C49 C 0.679(2) 0.9720(9) 0.7953(9) 0.052(5) Uani 0.52(3) 1 d P . 2
H49 H 0.6732 0.9081 0.7838 0.062 Uiso 0.52(3) 1 calc PR . 2
N1 N 0.5899(3) 0.8089(3) 0.2930(3) 0.0421(10) Uani 1 1 d . . .
N2 N 0.7662(3) 0.9848(3) 0.4397(3) 0.0341(9) Uani 1 1 d . . .
N3 N 0.7200(14) 1.1434(12) 0.1320(9) 0.044(3) Uani 0.632(13) 1 d P . 1
N4 N 0.689(2) 1.111(2) 0.1040(14) 0.046(6) Uani 0.368(13) 1 d P . 2
N5 N 0.7973(3) 0.8078(3) 0.3597(3) 0.0353(9) Uani 1 1 d . . .
N6 N 0.6024(4) 0.6941(3) 0.3981(3) 0.0459(11) Uani 1 1 d . A .
N7 N 0.7069(4) 0.3626(3) 0.1286(3) 0.0523(12) Uani 1 1 d . A .
N8 N 0.7756(3) 0.8730(3) 0.5466(3) 0.0396(9) Uani 1 1 d . . .
N9 N 0.5639(3) 0.8682(3) 0.4749(3) 0.0362(9) Uani 1 1 d . . .
N10 N 0.6975(4) 1.1313(3) 0.9015(3) 0.0469(11) Uani 1 1 d . . .
Sb1 Sb 0.12529(10) 0.59140(10) 0.23994(10) 0.0580(3) Uani 0.37 1 d P B 1
F1 F 0.0580(9) 0.5711(10) 0.3272(8) 0.085(4) Uani 0.37 1 d P B 1
F2 F 0.0443(14) 0.4572(9) 0.1641(10) 0.107(4) Uani 0.37 1 d P B 1
F3 F 0.0134(11) 0.6123(9) 0.1859(8) 0.087(3) Uani 0.37 1 d P B 1
F4 F 0.1985(13) 0.7222(9) 0.3115(9) 0.094(4) Uani 0.37 1 d P B 1
F5 F 0.2362(13) 0.5672(12) 0.2862(11) 0.113(5) Uani 0.37 1 d P B 1
F6 F 0.1938(10) 0.6097(9) 0.1511(10) 0.093(4) Uani 0.37 1 d P B 1
Sb2 Sb 0.0000 0.0000 0.0000 0.0816(3) Uani 1 2 d S . .
F7 F -0.0594(7) -0.0264(7) 0.0890(5) 0.175(3) Uani 1 1 d . C .
F8 F 0.1522(10) 0.0575(13) 0.0612(10) 0.126(6) Uani 0.50 1 d P C 1
F9 F 0.0103(19) 0.1272(12) 0.0426(15) 0.177(9) Uani 0.50 1 d P C 1
F10 F 0.0585(12) 0.1146(12) 0.0899(9) 0.142(6) Uani 0.50 1 d P C 2
F11 F 0.1173(10) -0.0203(13) 0.0559(7) 0.112(5) Uani 0.50 1 d P C 2
Sb3 Sb 0.0253(4) 0.4257(3) 0.4663(2) 0.0800(12) Uani 0.13 1 d PGD . 1
F13 F 0.0549(18) 0.3481(12) 0.4777(17) 0.22(3) Uiso 0.13 1 d PGD . 1
F14 F -0.073(2) 0.3251(16) 0.3578(13) 0.17(3) Uiso 0.13 1 d PGD . 1
F15 F -0.0537(18) 0.4803(19) 0.4207(18) 0.164(10) Uiso 0.26 1 d PGD . 1
F16 F -0.1051(17) 0.372(3) 0.498(2) 0.151(13) Uiso 0.13 1 d PG . 1
F17 F 0.1342(12) 0.477(2) 0.447(2) 0.151(13) Uiso 0.13 1 d PGD . 1
N11 N 0.9379(12) 0.3220(11) 0.0871(10) 0.088(4) Uiso 0.50 1 d P . .
C50 C -0.029(3) 0.353(2) 0.3666(16) 0.123(8) Uiso 0.55 1 d P D 2
C51 C 0.0611(17) 0.3927(15) 0.4350(14) 0.097(6) Uiso 0.55 1 d P D 2
C52 C 0.1571(13) 0.3856(11) 0.4778(10) 0.086(4) Uiso 0.55 1 d P D 2
N12 N 0.116(4) 0.676(3) 0.274(3) 0.097(11) Uiso 0.20 1 d P E 2
C53 C 0.156(2) 0.631(2) 0.295(2) 0.040(6) Uiso 0.20 1 d P E 2

loop_
_atom_site_aniso_label
_atom_site_aniso_U_11
_atom_site_aniso_U_22
_atom_site_aniso_U_33
_atom_site_aniso_U_23
_atom_site_aniso_U_13
_atom_site_aniso_U_12
Ag1 0.0867(4) 0.0419(3) 0.0341(2) 0.00703(18) 0.0184(2) 0.0261(2)
Ga1 0.0289(3) 0.0320(3) 0.0373(3) 0.0089(2) 0.0087(2) 0.0152(2)
C1 0.041(3) 0.053(4) 0.044(3) -0.007(3) 0.003(2) 0.022(3)
C2 0.038(3) 0.094(6) 0.040(3) -0.009(3) 0.004(3) 0.017(4)
C3 0.057(4) 0.101(6) 0.033(3) 0.009(3) 0.002(3) 0.051(4)
C4 0.052(3) 0.063(4) 0.026(2) 0.005(2) 0.011(2) 0.042(3)
C5 0.047(3) 0.059(3) 0.037(3) 0.018(3) 0.018(2) 0.041(3)
C6 0.049(3) 0.040(3) 0.039(3) 0.015(2) 0.021(2) 0.030(2)
C7 0.058(3) 0.039(3) 0.055(3) 0.021(3) 0.033(3) 0.032(3)
C8 0.057(3) 0.037(3) 0.049(3) 0.008(2) 0.028(3) 0.019(3)
C9 0.041(3) 0.038(3) 0.031(2) 0.008(2) 0.013(2) 0.015(2)
C10 0.071(4) 0.075(4) 0.046(3) 0.029(3) 0.033(3) 0.055(4)
C11 0.062(7) 0.079(8) 0.046(6) 0.030(6) 0.029(5) 0.056(7)
C12 0.066(7) 0.073(8) 0.058(6) 0.020(6) 0.032(6) 0.056(7)
C13 0.034(8) 0.064(11) 0.054(10) 0.025(9) 0.023(8) 0.038(8)
C14 0.043(9) 0.062(11) 0.048(9) 0.027(9) 0.028(8) 0.039(9)
C15 0.069(4) 0.066(4) 0.051(3) 0.026(3) 0.041(3) 0.050(3)
C16 0.062(4) 0.059(4) 0.065(4) 0.025(3) 0.038(3) 0.047(3)
C17 0.036(3) 0.038(3) 0.039(3) 0.015(2) 0.011(2) 0.017(2)
C18 0.045(3) 0.047(3) 0.035(3) 0.007(2) 0.017(2) 0.011(3)
C19 0.041(3) 0.046(3) 0.038(3) 0.003(2) 0.010(2) 0.019(3)
C20 0.034(2) 0.036(3) 0.031(2) 0.009(2) 0.0057(19) 0.017(2)
C21 0.036(3) 0.036(3) 0.041(3) 0.012(2) 0.005(2) 0.017(2)
C22 0.043(3) 0.035(3) 0.068(4) 0.018(3) 0.024(3) 0.016(2)
C23 0.066(5) 0.035(4) 0.087(8) 0.029(4) 0.044(5) 0.026(4)
C24 0.069(7) 0.050(4) 0.138(12) 0.051(7) 0.064(7) 0.029(5)
C25 0.052(5) 0.051(4) 0.078(7) 0.021(5) 0.040(5) 0.025(4)
C26 0.066(5) 0.035(4) 0.087(8) 0.029(4) 0.044(5) 0.026(4)
C27 0.069(7) 0.050(4) 0.138(12) 0.051(7) 0.064(7) 0.029(5)
C28 0.052(5) 0.051(4) 0.078(7) 0.021(5) 0.040(5) 0.025(4)
C29 0.042(3) 0.046(3) 0.047(3) 0.020(3) 0.019(2) 0.024(2)
C30 0.051(3) 0.063(4) 0.043(3) 0.001(3) 0.004(3) 0.034(3)
C31 0.059(4) 0.055(4) 0.052(3) 0.001(3) 0.003(3) 0.038(3)
C32 0.068(4) 0.043(3) 0.048(3) 0.006(3) -0.001(3) 0.018(3)
C33 0.047(3) 0.043(3) 0.065(4) 0.006(3) -0.002(3) 0.020(3)
C34 0.038(3) 0.043(3) 0.060(3) 0.025(3) 0.019(2) 0.024(2)
C35 0.035(3) 0.060(4) 0.052(3) 0.028(3) 0.004(2) 0.022(3)
C36 0.042(3) 0.047(3) 0.041(3) 0.019(3) -0.001(2) 0.016(3)
C37 0.031(2) 0.041(3) 0.040(3) 0.018(2) 0.007(2) 0.012(2)
C38 0.035(3) 0.036(3) 0.043(3) 0.016(2) 0.014(2) 0.013(2)
C39 0.043(3) 0.044(3) 0.032(2) 0.010(2) 0.018(2) 0.025(2)
C40 0.043(3) 0.053(3) 0.039(3) 0.015(3) 0.016(2) 0.023(3)
C41 0.035(3) 0.064(4) 0.046(3) 0.023(3) 0.014(2) 0.030(3)
C42 0.031(2) 0.043(3) 0.043(3) 0.014(2) 0.007(2) 0.017(2)
C43 0.035(3) 0.048(3) 0.037(3) 0.018(2) 0.009(2) 0.015(2)
C44 0.117(6) 0.068(4) 0.065(4) 0.041(4) 0.066(4) 0.065(4)
C45 0.100(5) 0.047(4) 0.076(4) 0.033(3) 0.050(4) 0.047(4)
C46 0.035(8) 0.046(7) 0.032(6) 0.013(5) 0.015(5) 0.025(6)
C47 0.037(8) 0.032(6) 0.024(5) 0.003(4) 0.015(5) 0.014(5)
C48 0.078(14) 0.037(6) 0.026(5) 0.014(5) 0.013(7) 0.016(7)
C49 0.084(15) 0.035(6) 0.048(7) 0.016(5) 0.032(8) 0.035(7)
N1 0.036(2) 0.041(2) 0.038(2) 0.0018(19) 0.0065(18) 0.020(2)
N2 0.032(2) 0.033(2) 0.030(2) 0.0073(17) 0.0072(16) 0.0127(17)
N3 0.051(8) 0.057(9) 0.023(7) 0.009(5) 0.017(6) 0.030(7)
N4 0.058(15) 0.061(17) 0.015(11) 0.009(9) 0.008(9) 0.030(12)
N5 0.030(2) 0.035(2) 0.039(2) 0.0131(18) 0.0100(17) 0.0141(18)
N6 0.037(2) 0.037(2) 0.069(3) 0.019(2) 0.024(2) 0.020(2)
N7 0.067(3) 0.041(3) 0.038(2) 0.007(2) 0.010(2) 0.024(2)
N8 0.033(2) 0.038(2) 0.044(2) 0.017(2) 0.0115(18) 0.0122(18)
N9 0.030(2) 0.035(2) 0.037(2) 0.0063(18) 0.0076(17) 0.0171(18)
N10 0.055(3) 0.044(3) 0.037(2) 0.014(2) 0.013(2) 0.020(2)
Sb1 0.0469(6) 0.0598(7) 0.0739(9) 0.0266(7) 0.0279(6) 0.0280(6)
F1 0.057(6) 0.123(10) 0.093(8) 0.067(8) 0.029(6) 0.036(7)
F2 0.160(13) 0.058(7) 0.105(10) 0.022(7) 0.056(9) 0.053(8)
F3 0.103(9) 0.085(8) 0.087(8) 0.035(7) 0.018(7) 0.060(7)
F4 0.104(10) 0.070(8) 0.075(8) 0.012(6) 0.018(7) 0.024(7)
F5 0.116(11) 0.158(14) 0.129(12) 0.081(11) 0.048(9) 0.104(11)
F6 0.084(8) 0.074(8) 0.137(11) 0.032(7) 0.075(8) 0.045(7)
Sb2 0.0555(4) 0.1432(7) 0.0427(3) 0.0133(4) 0.0167(3) 0.0620(5)
F7 0.188(7) 0.290(10) 0.187(7) 0.143(7) 0.150(6) 0.175(8)
F8 0.049(6) 0.194(15) 0.107(9) 0.069(11) -0.004(5) 0.033(8)
F9 0.30(2) 0.136(12) 0.28(2) 0.146(15) 0.24(2) 0.183(16)
F10 0.128(10) 0.150(13) 0.096(9) -0.015(8) -0.018(7) 0.086(10)
F11 0.077(8) 0.224(16) 0.057(5) 0.035(9) 0.021(6) 0.107(10)
Sb3 0.101(3) 0.067(2) 0.0421(19) 0.0187(18) 0.004(2) 0.019(2)

loop_
_atom_type_symbol
_atom_type_description
_atom_type_scat_dispersion_real
_atom_type_scat_dispersion_imag
_atom_type_scat_source
C C 0.0033 0.0016 'International Tables Vol C Tables 4.2.6.8 and 6.1.1.4'
H H 0.0000 0.0000 'International Tables Vol C Tables 4.2.6.8 and 6.1.1.4'
N N 0.0061 0.0033 'International Tables Vol C Tables 4.2.6.8 and 6.1.1.4'
F F 0.0171 0.0103 'International Tables Vol C Tables 4.2.6.8 and 6.1.1.4'
Ga Ga 0.2307 1.6083 'International Tables Vol C Tables 4.2.6.8 and 6.1.1.4'
Ag Ag -0.8971 1.1015 'International Tables Vol C Tables 4.2.6.8 and 6.1.1.4'
Sb Sb -0.5866 1.5461 'International Tables Vol C Tables 4.2.6.8 and 6.1.1.4'

loop_
_geom_angle_atom_site_label_1
_geom_angle_atom_site_label_2
_geom_angle_atom_site_label_3
_geom_angle
_geom_angle_site_symmetry_1
_geom_angle_site_symmetry_3
N7 Ag1 N10 148.27(17) . 1_544
N7 Ag1 N3 104.2(4) . 1_545
N10 Ag1 N3 107.1(4) 1_544 1_545
N7 Ag1 N4 113.1(7) . 1_545
N10 Ag1 N4 97.0(6) 1_544 1_545
N3 Ag1 N4 12.8(5) 1_545 1_545
N8 Ga1 N6 90.07(18) . .
N8 Ga1 N1 178.67(17) . .
N6 Ga1 N1 91.25(19) . .
N8 Ga1 N9 88.55(16) . .
N6 Ga1 N9 91.58(17) . .
N1 Ga1 N9 91.25(16) . .
N8 Ga1 N2 90.12(16) . .
N6 Ga1 N2 178.22(17) . .
N1 Ga1 N2 88.56(17) . .
N9 Ga1 N2 90.20(16) . .
N8 Ga1 N5 93.52(16) . .
N6 Ga1 N5 88.00(16) . .
N1 Ga1 N5 86.69(16) . .
N9 Ga1 N5 177.89(15) . .
N2 Ga1 N5 90.22(16) . .
N1 C1 C2 111.8(6) . .
N1 C1 H1 124.1 . .
C2 C1 H1 124.1 . .
C3 C2 C1 107.0(6) . .
C3 C2 H2 126.5 . .
C1 C2 H2 126.5 . .
C2 C3 C4 107.6(6) . .
C2 C3 H3 126.2 . .
C4 C3 H3 126.2 . .
C5 C4 N1 124.5(4) . .
C5 C4 C3 127.3(6) . .
N1 C4 C3 108.1(6) . .
C6 C5 C4 126.3(5) . .
C6 C5 C10 117.2(5) . .
C4 C5 C10 116.5(5) . .
C5 C6 N2 124.5(5) . .
C5 C6 C7 126.4(5) . .
N2 C6 C7 109.1(4) . .
C8 C7 C6 106.7(5) . .
C8 C7 H7 126.7 . .
C6 C7 H7 126.7 . .
C7 C8 C9 106.5(5) . .
C7 C8 H8 126.7 . .
C9 C8 H8 126.7 . .
N2 C9 C8 111.7(5) . .
N2 C9 H9 124.2 . .
C8 C9 H9 124.2 . .
C16 C10 C13 111.4(7) . .
C16 C10 C11 113.7(6) . .
C13 C10 C11 47.3(7) . .
C16 C10 C5 124.4(5) . .
C13 C10 C5 117.1(8) . .
C11 C10 C5 118.6(5) . .
C12 C11 C10 120.2(7) . .
C12 C11 H11 119.9 . .
C10 C11 H11 119.9 . .
N3 C12 C11 119.2(11) . .
N3 C12 H12 120.4 . .
C11 C12 H12 120.4 . .
C14 C13 C10 114.8(12) . .
C14 C13 H13 122.6 . .
C10 C13 H13 122.6 . .
N4 C14 C13 126.6(18) . .
N4 C14 H14 116.7 . .
C13 C14 H14 116.7 . .
N4 C15 C16 123.1(15) . .
N3 C15 C16 122.6(9) . .
N4 C15 H15 112.9 . .
N3 C15 H15 118.7 . .
C16 C15 H15 118.7 . .
C10 C16 C15 121.5(5) . .
C10 C16 H16 119.2 . .
C15 C16 H16 119.2 . .
N5 C17 C18 111.6(5) . .
N5 C17 H17 124.2 . .
C18 C17 H17 124.2 . .
C19 C18 C17 106.7(5) . .
C19 C18 H18 126.7 . .
C17 C18 H18 126.7 . .
C18 C19 C20 107.3(5) . .
C18 C19 H19 126.4 . .
C20 C19 H19 126.4 . .
C21 C20 N5 123.2(4) . .
C21 C20 C19 128.0(5) . .
N5 C20 C19 108.8(4) . .
C22 C21 C20 127.3(5) . .
C22 C21 C29 117.1(5) . .
C20 C21 C29 115.6(5) . .
N6 C22 C21 124.2(5) . .
N6 C22 C23 107.6(5) . .
C21 C22 C23 127.7(5) . .
N6 C22 C26 110.4(18) . .
C21 C22 C26 119(2) . .
C24 C23 C22 108.1(7) . .
C24 C23 H23 126.0 . .
C22 C23 H23 126.0 . .
C23 C24 C25 105.5(8) . .
C23 C24 H24 127.2 . .
C25 C24 H24 127.2 . .
N6 C25 C24 112.2(8) . .
N6 C25 H25 123.9 . .
C24 C25 H25 123.9 . .
C22 C26 C27 100(4) . .
C22 C26 H26 129.9 . .
C27 C26 H26 129.9 . .
C28 C27 C26 98(5) . .
C28 C27 H27 130.8 . .
C26 C27 H27 130.8 . .
N6 C28 C27 120(5) . .
N6 C28 H28 120.1 . .
C27 C28 H28 120.1 . .
C33 C29 C30 118.3(5) . .
C33 C29 C21 120.1(5) . .
C30 C29 C21 121.6(5) . .
C29 C30 C31 119.0(5) . .
C29 C30 H30 120.5 . .
C31 C30 H30 120.5 . .
N7 C31 C30 123.9(5) . .
N7 C31 H31 118.0 . .
C30 C31 H31 118.0 . .
N7 C32 C33 123.4(6) . .
N7 C32 H32 118.3 . .
C33 C32 H32 118.3 . .
C29 C33 C32 119.0(6) . .
C29 C33 H33 120.5 . .
C32 C33 H33 120.5 . .
N8 C34 C35 111.9(5) . .
N8 C34 H34 124.1 . .
C35 C34 H34 124.1 . .
C36 C35 C34 106.0(4) . .
C36 C35 H35 127.0 . .
C34 C35 H35 127.0 . .
C35 C36 C37 106.2(5) . .
C35 C36 H36 126.9 . .
C37 C36 H36 126.9 . .
N8 C37 C38 124.0(4) . .
N8 C37 C36 108.8(4) . .
C38 C37 C36 127.2(5) . .
C39 C38 C37 126.6(5) . .
C39 C38 C43 117.5(4) . .
C37 C38 C43 115.9(4) . .
C38 C39 N9 124.1(4) . .
C38 C39 C40 126.9(5) . .
N9 C39 C40 108.9(4) . .
C41 C40 C39 107.4(5) . .
C41 C40 H40 126.3 . .
C39 C40 H40 126.3 . .
C40 C41 C42 106.4(4) . .
C40 C41 H41 126.8 . .
C42 C41 H41 126.8 . .
N9 C42 C41 111.2(5) . .
N9 C42 H42 124.4 . .
C41 C42 H42 124.4 . .
C44 C43 C49 117.2(7) . .
C44 C43 C47 111.0(7) . .
C44 C43 C38 120.2(5) . .
C49 C43 C38 119.9(7) . .
C47 C43 C38 126.3(6) . .
C45 C44 C43 119.7(6) . .
C45 C44 H44 120.1 . .
C43 C44 H44 120.1 . .
N10 C45 C44 125.6(6) . .
N10 C45 H45 117.2 . .
C44 C45 H45 117.2 . .
N10 C46 C47 119.9(11) . .
N10 C46 H46 120.0 . .
C47 C46 H46 120.0 . .
C46 C47 C43 121.5(10) . .
C46 C47 H47 119.2 . .
C43 C47 H47 119.2 . .
C49 C48 N10 126.1(10) . .
C49 C48 H48 117.0 . .
N10 C48 H48 117.0 . .
C48 C49 C43 115.2(10) . .
C48 C49 H49 122.4 . .
C43 C49 H49 122.4 . .
C1 N1 C4 105.4(5) . .
C1 N1 Ga1 126.9(4) . .
C4 N1 Ga1 127.6(3) . .
C9 N2 C6 106.0(4) . .
C9 N2 Ga1 126.0(3) . .
C6 N2 Ga1 127.8(3) . .
C12 N3 C15 119.8(15) . .
C12 N3 Ag1 115.3(12) . 1_565
C15 N3 Ag1 124.8(10) . 1_565
C15 N4 C14 114(2) . .
C15 N4 Ag1 125(2) . 1_565
C14 N4 Ag1 120(2) . 1_565
C17 N5 C20 105.6(4) . .
C17 N5 Ga1 125.8(3) . .
C20 N5 Ga1 127.3(3) . .
C28 N6 C22 103(3) . .
C25 N6 C22 106.5(5) . .
C28 N6 Ga1 124(3) . .
C25 N6 Ga1 125.0(5) . .
C22 N6 Ga1 128.3(4) . .
C31 N7 C32 116.4(5) . .
C31 N7 Ag1 120.3(4) . .
C32 N7 Ag1 123.3(4) . .
C34 N8 C37 107.1(4) . .
C34 N8 Ga1 125.2(4) . .
C37 N8 Ga1 127.2(3) . .
C42 N9 C39 106.0(4) . .
C42 N9 Ga1 126.9(3) . .
C39 N9 Ga1 126.9(3) . .
C46 N10 C45 117.8(7) . .
C45 N10 C48 110.8(7) . .
C46 N10 Ag1 116.8(6) . 1_566
C45 N10 Ag1 123.4(4) . 1_566
C48 N10 Ag1 122.9(5) . 1_566
F5 Sb1 F4 94.1(7) . .
F5 Sb1 F3 176.4(7) . .
F4 Sb1 F3 88.0(6) . .
F5 Sb1 F1 90.3(6) . .
F4 Sb1 F1 89.4(6) . .
F3 Sb1 F1 92.7(5) . .
F5 Sb1 F2 88.4(7) . .
F4 Sb1 F2 177.5(7) . .
F3 Sb1 F2 89.5(6) . .
F1 Sb1 F2 90.4(6) . .
F5 Sb1 F6 88.9(6) . .
F4 Sb1 F6 91.4(6) . .
F3 Sb1 F6 88.1(6) . .
F1 Sb1 F6 178.9(5) . .
F2 Sb1 F6 88.8(6) . .
F10 Sb2 F10 180.0(10) . 2
F10 Sb2 F8 61.8(7) . .
F10 Sb2 F8 118.2(7) 2 .
F10 Sb2 F8 118.2(7) . 2
F10 Sb2 F8 61.8(7) 2 2
F8 Sb2 F8 179.999(1) . 2
F10 Sb2 F7 103.5(7) . 2
F10 Sb2 F7 76.5(7) 2 2
F8 Sb2 F7 80.5(5) . 2
F8 Sb2 F7 99.5(5) 2 2
F10 Sb2 F7 76.5(7) . .
F10 Sb2 F7 103.5(7) 2 .
F8 Sb2 F7 99.5(5) . .
F8 Sb2 F7 80.5(5) 2 .
F7 Sb2 F7 179.998(1) 2 .
F10 Sb2 F9 33.6(7) . .
F10 Sb2 F9 146.4(7) 2 .
F8 Sb2 F9 87.1(9) . .
F8 Sb2 F9 92.9(9) 2 .
F7 Sb2 F9 87.5(5) 2 .
F7 Sb2 F9 92.5(5) . .
F10 Sb2 F9 146.4(7) . 2
F10 Sb2 F9 33.6(7) 2 2
F8 Sb2 F9 92.9(9) . 2
F8 Sb2 F9 87.1(9) 2 2
F7 Sb2 F9 92.5(5) 2 2
F7 Sb2 F9 87.5(5) . 2
F9 Sb2 F9 179.999(1) . 2
F10 Sb2 F11 92.8(6) . 2
F10 Sb2 F11 87.2(6) 2 2
F8 Sb2 F11 144.8(5) . 2
F8 Sb2 F11 35.2(5) 2 2
F7 Sb2 F11 82.8(4) 2 2
F7 Sb2 F11 97.2(4) . 2
F9 Sb2 F11 61.3(9) . 2
F9 Sb2 F11 118.7(9) 2 2
F10 Sb2 F11 87.2(6) . .
F10 Sb2 F11 92.8(6) 2 .
F8 Sb2 F11 35.2(5) . .
F8 Sb2 F11 144.8(5) 2 .
F7 Sb2 F11 97.2(4) 2 .
F7 Sb2 F11 82.8(4) . .
F9 Sb2 F11 118.7(9) . .
F9 Sb2 F11 61.3(9) 2 .
F11 Sb2 F11 179.999(1) 2 .
F13 Sb3 F17 93.9 . .
F13 Sb3 F15 159.3 . .
F17 Sb3 F15 96.7 . .
F13 Sb3 F14 83.4 . .
F17 Sb3 F14 105.7 . .
F15 Sb3 F14 76.6 . .
F13 Sb3 F15 109(2) . 2_566
F17 Sb3 F15 99(3) . 2_566
F15 Sb3 F15 87.0(19) . 2_566
F14 Sb3 F15 151(2) . 2_566
F13 Sb3 F16 88.3 . .
F17 Sb3 F16 175.7 . .
F15 Sb3 F16 82.3 . .
F14 Sb3 F16 78.3 . .
F15 Sb3 F16 76(3) 2_566 .
F13 Sb3 Sb3 149.9(10) . 2_566
F17 Sb3 Sb3 101.1(11) . 2_566
F15 Sb3 Sb3 43.8(9) . 2_566
F14 Sb3 Sb3 116.7(9) . 2_566
F15 Sb3 Sb3 43.2(10) 2_566 2_566
F16 Sb3 Sb3 75.3(11) . 2_566
Sb3 F15 Sb3 93.0(10) . 2_566
C50 C51 C52 148(2) . .

loop_
_geom_bond_atom_site_label_1
_geom_bond_atom_site_label_2
_geom_bond_distance
_geom_bond_site_symmetry_2
Ag1 N7 2.216(5) .
Ag1 N10 2.219(5) 1_544
Ag1 N3 2.354(19) 1_545
Ag1 N4 2.38(3) 1_545
Ga1 N8 2.040(4) .
Ga1 N6 2.049(4) .
Ga1 N1 2.051(4) .
Ga1 N9 2.053(4) .
Ga1 N2 2.066(4) .
Ga1 N5 2.069(4) .
C1 N1 1.344(7) .
C1 C2 1.396(9) .
C1 H1 0.9500 .
C2 C3 1.351(11) .
C2 H2 0.9500 .
C3 C4 1.423(7) .
C3 H3 0.9500 .
C4 C5 1.406(8) .
C4 N1 1.409(7) .
C5 C6 1.397(7) .
C5 C10 1.482(8) .
C6 N2 1.397(6) .
C6 C7 1.418(8) .
C7 C8 1.377(8) .
C7 H7 0.9500 .
C8 C9 1.406(8) .
C8 H8 0.9500 .
C9 N2 1.337(6) .
C9 H9 0.9500 .
C10 C16 1.331(7) .
C10 C13 1.461(14) .
C10 C11 1.467(10) .
C11 C12 1.408(14) .
C11 H11 0.9500 .
C12 N3 1.318(19) .
C12 H12 0.9500 .
C13 C14 1.37(2) .
C13 H13 0.9500 .
C14 N4 1.33(4) .
C14 H14 0.9500 .
C15 N4 1.31(3) .
C15 N3 1.337(19) .
C15 C16 1.371(8) .
C15 H15 0.9500 .
C16 H16 0.9500 .
C17 N5 1.332(6) .
C17 C18 1.407(7) .
C17 H17 0.9500 .
C18 C19 1.357(8) .
C18 H18 0.9500 .
C19 C20 1.409(7) .
C19 H19 0.9500 .
C20 C21 1.400(7) .
C20 N5 1.404(6) .
C21 C22 1.393(8) .
C21 C29 1.512(7) .
C22 N6 1.385(7) .
C22 C23 1.445(9) .
C22 C26 1.46(5) .
C23 C24 1.389(13) .
C23 H23 0.9500 .
C24 C25 1.390(13) .
C24 H24 0.9500 .
C25 N6 1.374(10) .
C25 H25 0.9500 .
C26 C27 1.53(8) .
C26 H26 0.9500 .
C27 C28 1.36(9) .
C27 H27 0.9500 .
C28 N6 1.28(6) .
C28 H28 0.9500 .
C29 C33 1.361(8) .
C29 C30 1.368(7) .
C30 C31 1.392(8) .
C30 H30 0.9500 .
C31 N7 1.305(7) .
C31 H31 0.9500 .
C32 N7 1.345(8) .
C32 C33 1.385(9) .
C32 H32 0.9500 .
C33 H33 0.9500 .
C34 N8 1.317(6) .
C34 C35 1.431(8) .
C34 H34 0.9500 .
C35 C36 1.384(8) .
C35 H35 0.9500 .
C36 C37 1.441(7) .
C36 H36 0.9500 .
C37 N8 1.395(7) .
C37 C38 1.403(7) .
C38 C39 1.392(7) .
C38 C43 1.478(7) .
C39 N9 1.394(6) .
C39 C40 1.415(7) .
C40 C41 1.360(7) .
C40 H40 0.9500 .
C41 C42 1.413(7) .
C41 H41 0.9500 .
C42 N9 1.342(6) .
C42 H42 0.9500 .
C43 C44 1.372(8) .
C43 C49 1.386(14) .
C43 C47 1.445(13) .
C44 C45 1.355(9) .
C44 H44 0.9500 .
C45 N10 1.301(7) .
C45 H45 0.9500 .
C46 N10 1.263(14) .
C46 C47 1.406(16) .
C46 H46 0.9500 .
C47 H47 0.9500 .
C48 C49 1.371(18) .
C48 N10 1.413(18) .
C48 H48 0.9500 .
C49 H49 0.9500 .
N3 Ag1 2.354(19) 1_565
N4 Ag1 2.38(3) 1_565
N10 Ag1 2.219(5) 1_566
Sb1 F5 1.790(12) .
Sb1 F4 1.810(13) .
Sb1 F3 1.817(11) .
Sb1 F1 1.848(11) .
Sb1 F2 1.868(12) .
Sb1 F6 1.873(12) .
Sb2 F10 1.731(13) .
Sb2 F10 1.732(13) 2
Sb2 F8 1.839(11) .
Sb2 F8 1.839(11) 2
Sb2 F7 1.850(6) 2
Sb2 F7 1.850(6) .
Sb2 F9 1.875(11) .
Sb2 F9 1.875(11) 2
Sb2 F11 1.882(10) 2
Sb2 F11 1.882(10) .
Sb3 F13 1.4966 .
Sb3 F17 1.5193 .
Sb3 F15 1.8227 .
Sb3 F14 1.8318 .
Sb3 F15 1.845(9) 2_566
Sb3 F16 1.8635 .
Sb3 Sb3 2.661(11) 2_566
F15 Sb3 1.84(3) 2_566
C50 C51 1.29(3) .
C51 C52 1.43(2) .
N12 C53 1.14(5) .

loop_
_geom_torsion_atom_site_label_1
_geom_torsion_atom_site_label_2
_geom_torsion_atom_site_label_3
_geom_torsion_atom_site_label_4
_geom_torsion
_geom_torsion_site_symmetry_1
_geom_torsion_site_symmetry_4
N1 C1 C2 C3 3.1(7) . .
C1 C2 C3 C4 -2.4(7) . .
C2 C3 C4 C5 -176.5(5) . .
C2 C3 C4 N1 1.0(6) . .
N1 C4 C5 C6 -2.0(8) . .
C3 C4 C5 C6 175.2(5) . .
N1 C4 C5 C10 178.2(4) . .
C3 C4 C5 C10 -4.7(8) . .
C4 C5 C6 N2 2.0(8) . .
C10 C5 C6 N2 -178.1(4) . .
C4 C5 C6 C7 -178.8(5) . .
C10 C5 C6 C7 1.0(7) . .
C5 C6 C7 C8 179.2(5) . .
N2 C6 C7 C8 -1.5(6) . .
C6 C7 C8 C9 1.7(6) . .
C7 C8 C9 N2 -1.4(6) . .
C6 C5 C10 C16 95.9(7) . .
C4 C5 C10 C16 -84.2(8) . .
C6 C5 C10 C13 -116.2(9) . .
C4 C5 C10 C13 63.7(10) . .
C6 C5 C10 C11 -62.3(8) . .
C4 C5 C10 C11 117.6(7) . .
C16 C10 C11 C12 17.8(13) . .
C13 C10 C11 C12 -80.1(12) . .
C5 C10 C11 C12 178.2(8) . .
C10 C11 C12 N3 -5.7(17) . .
C16 C10 C13 C14 -29.7(16) . .
C11 C10 C13 C14 73.4(14) . .
C5 C10 C13 C14 178.4(11) . .
C10 C13 C14 N4 15(3) . .
C13 C10 C16 C15 33.0(12) . .
C11 C10 C16 C15 -18.4(10) . .
C5 C10 C16 C15 -177.5(6) . .
N4 C15 C16 C10 -20.0(15) . .
N3 C15 C16 C10 7.4(12) . .
N5 C17 C18 C19 -0.9(6) . .
C17 C18 C19 C20 0.0(6) . .
C18 C19 C20 C21 179.4(5) . .
C18 C19 C20 N5 0.8(6) . .
N5 C20 C21 C22 0.6(8) . .
C19 C20 C21 C22 -177.7(5) . .
N5 C20 C21 C29 178.8(4) . .
C19 C20 C21 C29 0.5(7) . .
C20 C21 C22 N6 3.9(9) . .
C29 C21 C22 N6 -174.3(5) . .
C20 C21 C22 C23 -167.1(8) . .
C29 C21 C22 C23 14.7(10) . .
C20 C21 C22 C26 154(3) . .
C29 C21 C22 C26 -24(3) . .
N6 C22 C23 C24 0.8(9) . .
C21 C22 C23 C24 173.1(8) . .
C26 C22 C23 C24 -100(4) . .
C22 C23 C24 C25 -2.8(11) . .
C23 C24 C25 N6 4.0(12) . .
N6 C22 C26 C27 -21(4) . .
C21 C22 C26 C27 -176(3) . .
C23 C22 C26 C27 70(4) . .
C22 C26 C27 C28 26(5) . .
C26 C27 C28 N6 -27(7) . .
C22 C21 C29 C33 64.8(7) . .
C20 C21 C29 C33 -113.6(6) . .
C22 C21 C29 C30 -115.8(6) . .
C20 C21 C29 C30 65.8(7) . .
C33 C29 C30 C31 0.8(9) . .
C21 C29 C30 C31 -178.6(6) . .
C29 C30 C31 N7 0.1(11) . .
C30 C29 C33 C32 -1.6(10) . .
C21 C29 C33 C32 177.8(6) . .
N7 C32 C33 C29 1.6(11) . .
N8 C34 C35 C36 -0.7(6) . .
C34 C35 C36 C37 0.8(6) . .
C35 C36 C37 N8 -0.7(6) . .
C35 C36 C37 C38 178.7(5) . .
N8 C37 C38 C39 4.8(8) . .
C36 C37 C38 C39 -174.5(5) . .
N8 C37 C38 C43 -173.8(5) . .
C36 C37 C38 C43 6.9(8) . .
C37 C38 C39 N9 -4.1(9) . .
C43 C38 C39 N9 174.4(5) . .
C37 C38 C39 C40 171.3(5) . .
C43 C38 C39 C40 -10.1(8) . .
C38 C39 C40 C41 -173.6(5) . .
N9 C39 C40 C41 2.5(6) . .
C39 C40 C41 C42 -2.9(6) . .
C40 C41 C42 N9 2.4(7) . .
C39 C38 C43 C44 -82.2(7) . .
C37 C38 C43 C44 96.5(7) . .
C39 C38 C43 C49 116.9(15) . .
C37 C38 C43 C49 -64.4(15) . .
C39 C38 C43 C47 78.2(12) . .
C37 C38 C43 C47 -103.1(12) . .
C49 C43 C44 C45 -18.8(16) . .
C47 C43 C44 C45 16.6(12) . .
C38 C43 C44 C45 179.8(6) . .
C43 C44 C45 N10 -1.3(12) . .
N10 C46 C47 C43 0.3(17) . .
C44 C43 C47 C46 -16.5(15) . .
C49 C43 C47 C46 91.5(17) . .
C38 C43 C47 C46 -178.4(9) . .
N10 C48 C49 C43 0(2) . .
C44 C43 C49 C48 19(2) . .
C47 C43 C49 C48 -68.4(15) . .
C38 C43 C49 C48 179.9(11) . .
C2 C1 N1 C4 -2.4(6) . .
C2 C1 N1 Ga1 -178.7(4) . .
C5 C4 N1 C1 178.4(5) . .
C3 C4 N1 C1 0.8(6) . .
C5 C4 N1 Ga1 -5.3(7) . .
C3 C4 N1 Ga1 177.1(4) . .
N6 Ga1 N1 C1 5.8(4) . .
N9 Ga1 N1 C1 -85.8(4) . .
N2 Ga1 N1 C1 -176.0(4) . .
N5 Ga1 N1 C1 93.7(4) . .
N6 Ga1 N1 C4 -169.8(4) . .
N9 Ga1 N1 C4 98.6(4) . .
N2 Ga1 N1 C4 8.5(4) . .
N5 Ga1 N1 C4 -81.8(4) . .
C8 C9 N2 C6 0.4(6) . .
C8 C9 N2 Ga1 175.4(3) . .
C5 C6 N2 C9 180.0(5) . .
C7 C6 N2 C9 0.7(5) . .
C5 C6 N2 Ga1 5.2(7) . .
C7 C6 N2 Ga1 -174.1(3) . .
N8 Ga1 N2 C9 -2.1(4) . .
N1 Ga1 N2 C9 177.7(4) . .
N9 Ga1 N2 C9 86.4(4) . .
N5 Ga1 N2 C9 -95.7(4) . .
N8 Ga1 N2 C6 171.7(4) . .
N1 Ga1 N2 C6 -8.5(4) . .
N9 Ga1 N2 C6 -99.7(4) . .
N5 Ga1 N2 C6 78.2(4) . .
C11 C12 N3 C15 -6.6(18) . .
C11 C12 N3 Ag1 173.7(8) . 1_565
N4 C15 N3 C12 105(6) . .
C16 C15 N3 C12 6.4(17) . .
N4 C15 N3 Ag1 -75(5) . 1_565
C16 C15 N3 Ag1 -173.9(7) . 1_565
N3 C15 N4 C14 -95(5) . .
C16 C15 N4 C14 1(2) . .
N3 C15 N4 Ag1 72(5) . 1_565
C16 C15 N4 Ag1 168.8(8) . 1_565
C13 C14 N4 C15 0(3) . .
C13 C14 N4 Ag1 -168.3(14) . 1_565
C18 C17 N5 C20 1.4(5) . .
C18 C17 N5 Ga1 -166.6(3) . .
C21 C20 N5 C17 -180.0(4) . .
C19 C20 N5 C17 -1.4(5) . .
C21 C20 N5 Ga1 -12.3(6) . .
C19 C20 N5 Ga1 166.3(3) . .
N8 Ga1 N5 C17 -90.5(4) . .
N6 Ga1 N5 C17 179.5(4) . .
N1 Ga1 N5 C17 88.1(4) . .
N2 Ga1 N5 C17 -0.4(4) . .
N8 Ga1 N5 C20 104.1(4) . .
N6 Ga1 N5 C20 14.1(4) . .
N1 Ga1 N5 C20 -77.2(4) . .
N2 Ga1 N5 C20 -165.8(4) . .
C27 C28 N6 C25 -86(8) . .
C27 C28 N6 C22 14(6) . .
C27 C28 N6 Ga1 172(4) . .
C24 C25 N6 C28 83(6) . .
C24 C25 N6 C22 -3.5(10) . .
C24 C25 N6 Ga1 -178.5(6) . .
C21 C22 N6 C28 160(3) . .
C23 C22 N6 C28 -28(3) . .
C26 C22 N6 C28 7(3) . .
C21 C22 N6 C25 -171.0(7) . .
C23 C22 N6 C25 1.5(8) . .
C26 C22 N6 C25 36(3) . .
C21 C22 N6 Ga1 3.8(9) . .
C23 C22 N6 Ga1 176.3(6) . .
C26 C22 N6 Ga1 -149(3) . .
N8 Ga1 N6 C28 105(3) . .
N1 Ga1 N6 C28 -75(3) . .
N9 Ga1 N6 C28 17(3) . .
N5 Ga1 N6 C28 -161(3) . .
N8 Ga1 N6 C25 70.2(7) . .
N1 Ga1 N6 C25 -109.6(7) . .
N9 Ga1 N6 C25 -18.3(7) . .
N5 Ga1 N6 C25 163.8(7) . .
N8 Ga1 N6 C22 -103.6(5) . .
N1 Ga1 N6 C22 76.5(5) . .
N9 Ga1 N6 C22 167.8(5) . .
N5 Ga1 N6 C22 -10.1(5) . .
C30 C31 N7 C32 -0.2(10) . .
C30 C31 N7 Ag1 179.9(5) . .
C33 C32 N7 C31 -0.7(10) . .
C33 C32 N7 Ag1 179.3(5) . .
N10 Ag1 N7 C31 -129.0(5) 1_544 .
N3 Ag1 N7 C31 60.8(7) 1_545 .
N4 Ag1 N7 C31 70.6(9) 1_545 .
N10 Ag1 N7 C32 51.0(7) 1_544 .
N3 Ag1 N7 C32 -119.1(6) 1_545 .
N4 Ag1 N7 C32 -109.4(9) 1_545 .
C35 C34 N8 C37 0.3(6) . .
C35 C34 N8 Ga1 172.6(4) . .
C38 C37 N8 C34 -179.2(5) . .
C36 C37 N8 C34 0.2(6) . .
C38 C37 N8 Ga1 8.8(7) . .
C36 C37 N8 Ga1 -171.8(3) . .
N6 Ga1 N8 C34 82.2(4) . .
N9 Ga1 N8 C34 173.8(4) . .
N2 Ga1 N8 C34 -96.0(4) . .
N5 Ga1 N8 C34 -5.8(4) . .
N6 Ga1 N8 C37 -107.2(4) . .
N9 Ga1 N8 C37 -15.6(4) . .
N2 Ga1 N8 C37 74.6(4) . .
N5 Ga1 N8 C37 164.9(4) . .
C41 C42 N9 C39 -0.9(6) . .
C41 C42 N9 Ga1 -175.7(4) . .
C38 C39 N9 C42 175.2(5) . .
C40 C39 N9 C42 -0.9(6) . .
C38 C39 N9 Ga1 -9.9(7) . .
C40 C39 N9 Ga1 173.9(4) . .
N8 Ga1 N9 C42 -170.1(4) . .
N6 Ga1 N9 C42 -80.1(4) . .
N1 Ga1 N9 C42 11.2(4) . .
N2 Ga1 N9 C42 99.8(4) . .
N8 Ga1 N9 C39 16.2(4) . .
N6 Ga1 N9 C39 106.2(4) . .
N1 Ga1 N9 C39 -162.5(4) . .
N2 Ga1 N9 C39 -74.0(4) . .
C47 C46 N10 C45 16.4(16) . .
C47 C46 N10 C48 -69.1(15) . .
C47 C46 N10 Ag1 -179.0(8) . 1_566
C44 C45 N10 C46 -16.9(14) . .
C44 C45 N10 C48 18.4(15) . .
C44 C45 N10 Ag1 179.6(6) . 1_566
C49 C48 N10 C46 92(2) . .
C49 C48 N10 C45 -18(2) . .
C49 C48 N10 Ag1 -179.1(12) . 1_566
F13 Sb3 F15 Sb3 140.8(15) . 2_566
F17 Sb3 F15 Sb3 -99.0(15) . 2_566
F14 Sb3 F15 Sb3 156.4(15) . 2_566
F15 Sb3 F15 Sb3 0.0(14) 2_566 2_566
F16 Sb3 F15 Sb3 76.7(15) . 2_566

loop_
_platon_squeeze_void_nr
_platon_squeeze_void_average_x
_platon_squeeze_void_average_y
_platon_squeeze_void_average_z
_platon_squeeze_void_volume
_platon_squeeze_void_count_electrons
1 0.276 0.500 1.000 806.8 195.6
